data_4079379
loop_
_publ_author_name
'Guino-o, Marites A.'
'Zureick, Andrew H.'
'Blank, Natalia F.'
'Anderson, Brian J.'
'Chapp, Timothy W.'
'Kim, Youngmin'
'Glueck, David S.'
'Rheingold, Arnold L.'

_publ_section_title
;
 Synthesis and Structure of Platinum Bis(phospholane) Complexes
 Pt(diphos*)(R)(X), Catalyst Precursors for Asymmetric Phosphine
 Alkylation
;
_journal_issue 19
_journal_name_full Organometallics
_journal_page_first 6900
_journal_paper_doi 10.1021/om300704e
_journal_volume 31
_journal_year 2012
_chemical_formula_sum 'C15 H31 Cl P2 Pt'
_chemical_formula_weight 503.88
_chemical_name_systematic
; 

 ? 

;
_space_group_IT_number 4
_symmetry_cell_setting monoclinic
_symmetry_space_group_name_Hall 'P 2yb'
_symmetry_space_group_name_H-M 'P 1 21 1'
_atom_sites_solution_hydrogens geom
_atom_sites_solution_primary direct
_atom_sites_solution_secondary difmap
_audit_creation_method SHELXL-97
_cell_angle_alpha 90.00
_cell_angle_beta 96.802(2)
_cell_angle_gamma 90.00
_cell_formula_units_Z 2
_cell_length_a 7.3636(12)
_cell_length_b 12.677(2)
_cell_length_c 10.2645(17)
_cell_measurement_reflns_used 5320
_cell_measurement_temperature 208(2)
_cell_measurement_theta_max 25.49
_cell_measurement_theta_min 2.56
_cell_volume 951.4(3)
_computing_cell_refinement 'Bruker SMART'
_computing_data_collection 'Bruker SMART'
_computing_data_reduction 'Bruker SAINT'
_computing_molecular_graphics 'Bruker SHELXTL'
_computing_publication_material 'Bruker SHELXTL'
_computing_structure_refinement 'SHELXL-97 (Sheldrick, 1997)'
_computing_structure_solution 'SHELXS-97 (Sheldrick, 1990)'
_diffrn_ambient_temperature 208(2)
_diffrn_measured_fraction_theta_full 0.999
_diffrn_measured_fraction_theta_max 0.997
_diffrn_measurement_device_type 'CCD area detector'
_diffrn_measurement_method 'phi and omega scans'
_diffrn_radiation_monochromator graphite
_diffrn_radiation_source 'fine-focus sealed tube'
_diffrn_radiation_type MoK\a
_diffrn_radiation_wavelength 0.71073
_diffrn_reflns_av_R_equivalents 0.0284
_diffrn_reflns_av_sigmaI/netI 0.0523
_diffrn_reflns_limit_h_max 8
_diffrn_reflns_limit_h_min -6
_diffrn_reflns_limit_k_max 15
_diffrn_reflns_limit_k_min -12
_diffrn_reflns_limit_l_max 12
_diffrn_reflns_limit_l_min -12
_diffrn_reflns_number 5678
_diffrn_reflns_theta_full 25.00
_diffrn_reflns_theta_max 25.52
_diffrn_reflns_theta_min 2.56
_exptl_absorpt_coefficient_mu 7.671
_exptl_absorpt_correction_T_max 0.2312
_exptl_absorpt_correction_T_min 0.1863
_exptl_absorpt_correction_type multi-scan
_exptl_absorpt_process_details SADABS
_exptl_crystal_colour colorless
_exptl_crystal_density_diffrn 1.759
_exptl_crystal_density_method 'not measured'
_exptl_crystal_description block
_exptl_crystal_F_000 492
_exptl_crystal_size_max 0.33
_exptl_crystal_size_mid 0.32
_exptl_crystal_size_min 0.20
_refine_diff_density_max 1.399
_refine_diff_density_min -1.370
_refine_diff_density_rms 0.104
_refine_ls_abs_structure_details 'Flack H D (1983), Acta Cryst. A39, 876-881'
_refine_ls_abs_structure_Flack 0.002(7)
_refine_ls_extinction_method none
_refine_ls_goodness_of_fit_ref 0.963
_refine_ls_hydrogen_treatment constr
_refine_ls_matrix_type full
_refine_ls_number_parameters 172
_refine_ls_number_reflns 3021
_refine_ls_number_restraints 1
_refine_ls_restrained_S_all 0.963
_refine_ls_R_factor_all 0.0219
_refine_ls_R_factor_gt 0.0214
_refine_ls_shift/su_max 0.005
_refine_ls_shift/su_mean 0.001
_refine_ls_structure_factor_coef Fsqd
_refine_ls_weighting_details 'calc w=1/[\s^2^(Fo^2^)+(0.0000P)^2^+0.0000P] where P=(Fo^2^+2Fc^2^)/3'
_refine_ls_weighting_scheme calc
_refine_ls_wR_factor_gt 0.0500
_refine_ls_wR_factor_ref 0.0503
_reflns_number_gt 2956
_reflns_number_total 3021
_reflns_threshold_expression >2sigma(I)
_cod_data_source_file om300704e_si_002.cif
_cod_data_source_block glu277
_cod_depositor_comments
;
The following automatic conversions were performed:

'_symmetry_cell_setting' value 'Monoclinic' changed to 'monoclinic'
according to /home/saulius/struct/CIF-dictionaries/cif_core.dic
dictionary named 'cif_core.dic' version 2.4.2 from 2011-04-26.

Automatic conversion script
Id: cif_fix_values 1891 2012-01-12 08:04:46Z andrius 
;
_cod_original_sg_symbol_H-M P2(1)
_cod_database_code 4079379

loop_
_symmetry_equiv_pos_as_xyz
'x, y, z'
'-x, y+1/2, -z'

loop_
_atom_site_label
_atom_site_type_symbol
_atom_site_fract_x
_atom_site_fract_y
_atom_site_fract_z
_atom_site_U_iso_or_equiv
_atom_site_adp_type
_atom_site_occupancy
_atom_site_symmetry_multiplicity
_atom_site_calc_flag
_atom_site_refinement_flags
Pt1 Pt 0.05691(2) 0.24929(3) 0.142745(15) 0.02297(6) Uani 1 1 d .
Cl1 Cl -0.2164(2) 0.17477(12) 0.03406(15) 0.0385(3) Uani 1 1 d .
C1 C 0.2826(9) 0.4053(5) 0.3884(6) 0.0364(14) Uani 1 1 d .
H1A H 0.1969 0.3667 0.4386 0.044 Uiso 1 1 calc R
C2 C 0.4713(10) 0.3972(5) 0.4664(7) 0.0498(18) Uani 1 1 d .
H2A H 0.4655 0.4158 0.5585 0.060 Uiso 1 1 calc R
H2B H 0.5572 0.4451 0.4303 0.060 Uiso 1 1 calc R
C3 C 0.5325(10) 0.2827(5) 0.4549(6) 0.050(2) Uani 1 1 d .
H3A H 0.4607 0.2366 0.5059 0.061 Uiso 1 1 calc R
H3B H 0.6618 0.2756 0.4893 0.061 Uiso 1 1 calc R
C4 C 0.5035(6) 0.2508(7) 0.3083(4) 0.0291(10) Uani 1 1 d .
H4A H 0.6108 0.2750 0.2669 0.035 Uiso 1 1 calc R
C6 C 0.4846(9) 0.1320(4) 0.2877(7) 0.0425(16) Uani 1 1 d .
H6A H 0.5952 0.0972 0.3267 0.064 Uiso 1 1 calc R
H6B H 0.4656 0.1168 0.1944 0.064 Uiso 1 1 calc R
H6C H 0.3810 0.1064 0.3287 0.064 Uiso 1 1 calc R
C5 C 0.2064(13) 0.5191(5) 0.3667(8) 0.063(2) Uani 1 1 d .
H5A H 0.1996 0.5525 0.4510 0.095 Uiso 1 1 calc R
H5B H 0.0852 0.5162 0.3181 0.095 Uiso 1 1 calc R
H5C H 0.2868 0.5596 0.3175 0.095 Uiso 1 1 calc R
C7 C 0.3876(8) 0.4206(4) 0.1199(6) 0.0318(13) Uani 1 1 d .
H7A H 0.3179 0.4866 0.1168 0.038 Uiso 1 1 calc R
H7B H 0.5166 0.4371 0.1472 0.038 Uiso 1 1 calc R
C8 C 0.3667(8) 0.3688(4) -0.0160(6) 0.0323(13) Uani 1 1 d .
H8A H 0.4554 0.3114 -0.0181 0.039 Uiso 1 1 calc R
H8B H 0.3889 0.4207 -0.0830 0.039 Uiso 1 1 calc R
C9 C 0.1196(9) 0.2341(5) -0.1970(5) 0.0392(16) Uani 1 1 d .
H9A H 0.0241 0.1802 -0.1895 0.047 Uiso 1 1 calc R
C10 C 0.0454(12) 0.3102(6) -0.3084(7) 0.058(2) Uani 1 1 d .
H10A H 0.1444 0.3543 -0.3343 0.070 Uiso 1 1 calc R
H10B H -0.0085 0.2704 -0.3852 0.070 Uiso 1 1 calc R
C11 C -0.0992(11) 0.3783(6) -0.2547(7) 0.0521(18) Uani 1 1 d .
H11A H -0.2059 0.3355 -0.2402 0.062 Uiso 1 1 calc R
H11B H -0.1392 0.4348 -0.3167 0.062 Uiso 1 1 calc R
C12 C -0.0106(9) 0.4246(5) -0.1254(6) 0.0350(14) Uani 1 1 d .
H12A H 0.0715 0.4825 -0.1460 0.042 Uiso 1 1 calc R
C13 C 0.2951(12) 0.1755(7) -0.2191(8) 0.064(2) Uani 1 1 d .
H13A H 0.2738 0.1341 -0.2988 0.096 Uiso 1 1 calc R
H13B H 0.3307 0.1292 -0.1452 0.096 Uiso 1 1 calc R
H13C H 0.3919 0.2261 -0.2271 0.096 Uiso 1 1 calc R
C14 C -0.1454(9) 0.4690(5) -0.0369(7) 0.0433(16) Uani 1 1 d .
H14A H -0.2160 0.5254 -0.0824 0.065 Uiso 1 1 calc R
H14B H -0.0784 0.4965 0.0430 0.065 Uiso 1 1 calc R
H14C H -0.2272 0.4135 -0.0151 0.065 Uiso 1 1 calc R
C15 C -0.0089(7) 0.1839(4) 0.3263(4) 0.0226(11) Uani 1 1 d .
H15A H 0.0863 0.2024 0.3961 0.034 Uiso 1 1 calc R
H15B H -0.0176 0.1077 0.3190 0.034 Uiso 1 1 calc R
H15C H -0.1249 0.2123 0.3461 0.034 Uiso 1 1 calc R
P1 P 0.3019(2) 0.32890(11) 0.23862(14) 0.0245(3) Uani 1 1 d .
P2 P 0.1326(2) 0.31685(10) -0.04867(13) 0.0247(3) Uani 1 1 d .

loop_
_atom_site_aniso_label
_atom_site_aniso_U_11
_atom_site_aniso_U_22
_atom_site_aniso_U_33
_atom_site_aniso_U_23
_atom_site_aniso_U_13
_atom_site_aniso_U_12
Pt1 0.02245(10) 0.02442(9) 0.02157(10) -0.00002(13) 0.00068(7) -0.00031(12)
Cl1 0.0333(8) 0.0404(7) 0.0404(9) -0.0026(7) -0.0014(6) -0.0043(7)
C1 0.041(4) 0.035(3) 0.032(3) -0.011(3) -0.001(3) 0.005(3)
C2 0.052(5) 0.055(4) 0.039(4) -0.022(3) -0.008(3) 0.002(4)
C3 0.052(4) 0.065(5) 0.031(3) -0.004(3) -0.012(3) 0.014(3)
C4 0.026(2) 0.033(2) 0.027(2) 0.002(5) -0.0022(19) -0.001(5)
C6 0.033(4) 0.035(3) 0.057(4) 0.011(3) -0.006(3) 0.001(3)
C5 0.091(7) 0.046(4) 0.049(5) -0.021(4) -0.008(4) 0.023(4)
C7 0.030(3) 0.027(2) 0.035(3) 0.010(2) -0.007(3) -0.008(2)
C8 0.026(3) 0.036(3) 0.036(3) 0.004(3) 0.004(3) -0.003(3)
C9 0.050(4) 0.038(4) 0.030(3) -0.013(3) 0.009(2) -0.008(3)
C10 0.079(6) 0.070(5) 0.021(3) -0.006(4) -0.008(3) -0.018(4)
C11 0.057(5) 0.059(4) 0.034(4) 0.006(3) -0.020(3) 0.003(4)
C12 0.033(3) 0.033(3) 0.036(4) 0.010(3) -0.008(3) -0.003(3)
C13 0.077(6) 0.062(4) 0.056(5) -0.023(4) 0.022(4) 0.003(4)
C14 0.041(4) 0.035(3) 0.053(4) 0.000(3) 0.003(3) 0.010(3)
C15 0.021(3) 0.040(3) 0.007(2) 0.003(2) 0.0013(19) 0.004(2)
P1 0.0257(8) 0.0256(5) 0.0211(7) -0.0001(6) -0.0022(5) -0.0018(6)
P2 0.0268(8) 0.0258(6) 0.0208(7) 0.0012(6) 0.0005(6) 0.0000(6)

loop_
_atom_type_symbol
_atom_type_description
_atom_type_scat_dispersion_real
_atom_type_scat_dispersion_imag
_atom_type_scat_source
C C 0.0033 0.0016 'International Tables Vol C Tables 4.2.6.8 and 6.1.1.4'
H H 0.0000 0.0000 'International Tables Vol C Tables 4.2.6.8 and 6.1.1.4'
P P 0.1023 0.0942 'International Tables Vol C Tables 4.2.6.8 and 6.1.1.4'
Cl Cl 0.1484 0.1585 'International Tables Vol C Tables 4.2.6.8 and 6.1.1.4'
Pt Pt -1.7033 8.3905 'International Tables Vol C Tables 4.2.6.8 and 6.1.1.4'

loop_
_geom_angle_atom_site_label_1
_geom_angle_atom_site_label_2
_geom_angle_atom_site_label_3
_geom_angle
C15 Pt1 P1 92.44(14)
C15 Pt1 P2 178.72(14)
P1 Pt1 P2 86.66(5)
C15 Pt1 Cl1 89.54(14)
P1 Pt1 Cl1 176.02(5)
P2 Pt1 Cl1 91.42(5)
C2 C1 C5 115.4(6)
C2 C1 P1 104.4(4)
C5 C1 P1 115.6(5)
C1 C2 C3 106.4(5)
C2 C3 C4 108.4(6)
C6 C4 C3 113.2(6)
C6 C4 P1 114.7(4)
C3 C4 P1 104.3(4)
C8 C7 P1 108.9(4)
C7 C8 P2 108.1(4)
C13 C9 C10 115.1(6)
C13 C9 P2 115.9(5)
C10 C9 P2 103.6(4)
C11 C10 C9 106.7(6)
C10 C11 C12 106.7(6)
C11 C12 C14 114.7(6)
C11 C12 P2 104.5(4)
C14 C12 P2 113.4(4)
C1 P1 C7 106.6(3)
C1 P1 C4 95.5(3)
C7 P1 C4 105.6(3)
C1 P1 Pt1 118.5(2)
C7 P1 Pt1 108.68(19)
C4 P1 Pt1 120.3(3)
C8 P2 C9 108.1(3)
C8 P2 C12 106.8(3)
C9 P2 C12 95.6(3)
C8 P2 Pt1 107.3(2)
C9 P2 Pt1 120.4(2)
C12 P2 Pt1 117.5(2)

loop_
_geom_bond_atom_site_label_1
_geom_bond_atom_site_label_2
_geom_bond_distance
Pt1 C15 2.165(5)
Pt1 P1 2.1953(14)
Pt1 P2 2.2724(14)
Pt1 Cl1 2.3784(15)
C1 C2 1.522(9)
C1 C5 1.555(8)
C1 P1 1.836(6)
C2 C3 1.528(9)
C3 C4 1.548(8)
C4 C6 1.525(11)
C4 P1 1.856(6)
C7 C8 1.533(8)
C7 P1 1.849(5)
C8 P2 1.838(6)
C9 C13 1.531(10)
C9 C10 1.545(9)
C9 P2 1.842(6)
C10 C11 1.524(11)
C11 C12 1.525(9)
C12 C14 1.530(9)
C12 P2 1.844(6)
